data_2229035
loop_
_publ_author_name
'Dong, Bao-Li'
'Wang, Ming-Liang'
'Li, Yong-Hua'

_publ_section_title
;
 1-[5-(Anthracen-9-yl)-3-(4-nitrophenyl)-4,5-dihydro-1<i>H</i>-pyrazol-1-yl]ethan-1-one
;
_journal_coeditor_code FB2230
_journal_issue 2
_journal_name_full 'Acta Crystallographica Section E'
_journal_page_first o386
_journal_paper_doi 10.1107/S1600536810053365
_journal_volume 67
_journal_year 2011
_chemical_formula_iupac 'C25 H19 N3 O3'
_chemical_formula_moiety 'C25 H19 N3 O3'
_chemical_formula_sum 'C25 H19 N3 O3'
_chemical_formula_weight 409.43
_chemical_name_systematic
;
1-[5-(Anthracen-9-yl)-3-(4-nitrophenyl)-4,5-dihydro-1<i>H</i>-pyrazol-
1-yl]ethan-1-one
;
_space_group_IT_number 29
_symmetry_cell_setting orthorhombic
_symmetry_space_group_name_Hall 'P 2c -2ac'
_symmetry_space_group_name_H-M 'P c a 21'
_atom_sites_solution_hydrogens difmap
_atom_sites_solution_primary direct
_atom_sites_solution_secondary difmap
_audit_creation_method SHELXL-97
_cell_angle_alpha 90.00
_cell_angle_beta 90.00
_cell_angle_gamma 90.00
_cell_formula_units_Z 4
_cell_length_a 22.888(5)
_cell_length_b 9.4031(19)
_cell_length_c 8.9688(18)
_cell_measurement_reflns_used 3824
_cell_measurement_temperature 293(2)
_cell_measurement_theta_max 25.000
_cell_measurement_theta_min 2.6143
_cell_volume 1930.2(7)
_computing_cell_refinement 'CrystalClear (Rigaku, 2005)'
_computing_data_collection 'CrystalClear (Rigaku, 2005)'
_computing_data_reduction 'CrystalClear (Rigaku, 2005)'
_computing_molecular_graphics '<i>SHELXTL/PC</i> (Sheldrick, 2008)'
_computing_publication_material '<i>SHELXTL/PC</i> (Sheldrick, 2008)'
_computing_structure_refinement '<i>SHELXL97</i> (Sheldrick, 2008)'
_computing_structure_solution '<i>SHELXS97</i> (Sheldrick, 2008)'
_diffrn_ambient_temperature 293(2)
_diffrn_measured_fraction_theta_full 0.998
_diffrn_measured_fraction_theta_max 0.998
_diffrn_measurement_device_type 'Rigaku SCXmini'
_diffrn_measurement_method '\f and \w'
_diffrn_radiation_monochromator graphite
_diffrn_radiation_source 'fine-focus sealed tube'
_diffrn_radiation_type MoK\a
_diffrn_radiation_wavelength 0.71073
_diffrn_reflns_av_R_equivalents 0.0624
_diffrn_reflns_av_sigmaI/netI 0.0370
_diffrn_reflns_limit_h_max 29
_diffrn_reflns_limit_h_min -29
_diffrn_reflns_limit_k_max 12
_diffrn_reflns_limit_k_min -12
_diffrn_reflns_limit_l_max 11
_diffrn_reflns_limit_l_min -11
_diffrn_reflns_number 19272
_diffrn_reflns_theta_full 27.48
_diffrn_reflns_theta_max 27.48
_diffrn_reflns_theta_min 3.26
_diffrn_standards_interval_count 0
_diffrn_standards_interval_time 0
_diffrn_standards_number 0
_exptl_absorpt_coefficient_mu 0.094
_exptl_absorpt_correction_T_max 0.9817
_exptl_absorpt_correction_T_min 0.9622
_exptl_absorpt_correction_type multi-scan
_exptl_absorpt_process_details '(CrystalClear; Rigaku, 2005)'
_exptl_crystal_colour yellow
_exptl_crystal_density_diffrn 1.409
_exptl_crystal_density_method 'not measured'
_exptl_crystal_description Prism
_exptl_crystal_F_000 856
_exptl_crystal_size_max 0.30
_exptl_crystal_size_mid 0.20
_exptl_crystal_size_min 0.20
_refine_diff_density_max 0.168
_refine_diff_density_min -0.178
_refine_ls_extinction_coef 0.018(2)
_refine_ls_extinction_expression Fc^*^=kFc[1+0.001xFc^2^\l^3^/sin(2\q)]^-1/4^
_refine_ls_extinction_method '<i>SHELXL97</i> (Sheldrick, 2008)'
_refine_ls_goodness_of_fit_ref 1.069
_refine_ls_hydrogen_treatment mixed
_refine_ls_matrix_type full
_refine_ls_number_parameters 288
_refine_ls_number_reflns 2352
_refine_ls_number_restraints 69
_refine_ls_restrained_S_all 1.069
_refine_ls_R_factor_all 0.0441
_refine_ls_R_factor_gt 0.0389
_refine_ls_shift/su_max 0.000
_refine_ls_shift/su_mean 0.000
_refine_ls_structure_factor_coef Fsqd
_refine_ls_weighting_details 'calc w=1/[\s^2^(Fo^2^)+(0.0488P)^2^+0.2241P] where P=(Fo^2^+2Fc^2^)/3'
_refine_ls_weighting_scheme calc
_refine_ls_wR_factor_gt 0.0935
_refine_ls_wR_factor_ref 0.0967
_reflns_number_gt 2131
_reflns_number_total 2352
_reflns_threshold_expression I>2sigma(I)
_cod_data_source_file fb2230.cif
_cod_data_source_block I
_cod_original_cell_volume 1930.3(7)
_cod_database_code 2229035
_cod_database_fobs_code 2229035

loop_
_symmetry_equiv_pos_as_xyz
'x, y, z'
'-x, -y, z+1/2'
'x+1/2, -y, z'
'-x+1/2, y, z+1/2'

loop_
_atom_site_type_symbol
_atom_site_label
_atom_site_fract_x
_atom_site_fract_y
_atom_site_fract_z
_atom_site_U_iso_or_equiv
_atom_site_adp_type
_atom_site_calc_flag
_atom_site_refinement_flags
_atom_site_occupancy
_atom_site_disorder_assembly
_atom_site_disorder_group
N N1 0.09343(7) 0.5404(2) 0.2678(2) 0.0364(4) Uani d . 1 . .
C C5 -0.06548(9) 0.5860(2) 0.2243(2) 0.0319(5) Uani d . 1 . .
C C6 -0.00794(9) 0.6399(2) 0.2175(2) 0.0316(4) Uani d . 1 . .
N N2 0.14083(8) 0.6030(2) 0.3366(2) 0.0360(4) Uani d . 1 . .
C C13 -0.09433(10) 0.7481(2) 0.0248(3) 0.0410(5) Uani d . 1 . .
H H13A -0.1228 0.7832 -0.0394 0.049 Uiso calc R 1 . .
C C8 0.06219(10) 0.8147(2) 0.1055(3) 0.0390(5) Uani d . 1 . .
H H8A 0.0915 0.7868 0.1711 0.047 Uiso calc R 1 . .
C C17 0.12204(9) 0.6934(2) 0.4330(3) 0.0335(5) Uani d . 1 . .
C C15 0.03652(9) 0.5881(2) 0.3311(3) 0.0337(5) Uani d . 1 . .
H H15A 0.0208(10) 0.506(3) 0.387(3) 0.040 Uiso d . 1 . .
C C7 0.00641(9) 0.7476(2) 0.1140(2) 0.0326(5) Uani d . 1 . .
C C25 0.22213(9) 0.7571(3) 0.5197(3) 0.0416(5) Uani d . 1 . .
H H25A 0.2374 0.6845 0.4611 0.050 Uiso calc R 1 . .
C C12 -0.03748(10) 0.7977(2) 0.0123(3) 0.0355(5) Uani d . 1 . .
C C23 0.23569(10) 0.9475(2) 0.6891(3) 0.0405(5) Uani d . 1 . .
C C20 0.16176(9) 0.7811(2) 0.5216(3) 0.0344(5) Uani d . 1 . .
C C1 -0.16961(10) 0.6046(3) 0.1484(3) 0.0454(6) Uani d . 1 . .
H H1A -0.1985 0.6480 0.0915 0.054 Uiso calc R 1 . .
O O3 0.25365(12) 1.1255(2) 0.8605(3) 0.0729(7) Uani d . 1 . .
C C14 -0.10970(9) 0.6478(2) 0.1304(3) 0.0368(5) Uani d . 1 . .
O O1 0.05499(8) 0.3576(2) 0.1437(3) 0.0563(5) Uani d . 1 . .
C C22 0.17679(11) 0.9742(3) 0.6936(3) 0.0453(6) Uani d . 1 . .
H H22A 0.1620 1.0473 0.7523 0.054 Uiso calc R 1 . .
C C4 -0.08379(10) 0.4732(3) 0.3199(3) 0.0400(5) Uani d . 1 . .
H H4A -0.0558(12) 0.417(3) 0.377(3) 0.048 Uiso d . 1 . .
C C9 0.07371(11) 0.9182(3) 0.0041(3) 0.0467(6) Uani d . 1 . .
H H9A 0.1101 0.9621 0.0041 0.056 Uiso calc R 1 . .
C C21 0.13977(10) 0.8900(3) 0.6090(3) 0.0421(6) Uani d . 1 . .
H H21A 0.0997 0.9068 0.6110 0.051 Uiso calc R 1 . .
C C16 0.05649(9) 0.7025(3) 0.4436(3) 0.0371(5) Uani d . 1 . .
H H16A 0.0425 0.7960 0.4152 0.045 Uiso calc R 1 . .
H H16B 0.0430 0.6808 0.5435 0.045 Uiso calc R 1 . .
C C3 -0.14067(10) 0.4332(3) 0.3298(3) 0.0463(6) Uani d . 1 . .
H H3A -0.1510 0.3589 0.3929 0.056 Uiso calc R 1 . .
C C11 -0.02261(12) 0.9016(3) -0.0966(3) 0.0474(6) Uani d . 1 . .
H H11A -0.0506 0.9297 -0.1659 0.057 Uiso calc R 1 . .
N N3 0.27495(10) 1.0378(2) 0.7773(3) 0.0515(6) Uani d . 1 . .
C C24 0.25901(10) 0.8402(3) 0.6037(3) 0.0449(6) Uani d . 1 . .
H H24A 0.2991 0.8241 0.6027 0.054 Uiso calc R 1 . .
O O2 0.32753(9) 1.0208(2) 0.7630(3) 0.0698(7) Uani d . 1 . .
C C18 0.09882(10) 0.4194(2) 0.1846(3) 0.0397(5) Uani d . 1 . .
C C2 -0.18442(10) 0.5023(3) 0.2462(4) 0.0497(6) Uani d . 1 . .
H H29A -0.2234 0.4772 0.2587 0.060 Uiso calc R 1 . .
C C19 0.15940(11) 0.3706(3) 0.1485(4) 0.0528(7) Uani d . 1 . .
H H19A 0.1576 0.2937 0.0783 0.079 Uiso calc R 1 . .
H H19B 0.1784 0.3389 0.2380 0.079 Uiso calc R 1 . .
H H19C 0.1811 0.4480 0.1061 0.079 Uiso calc R 1 . .
C C10 0.03117(11) 0.9604(3) -0.1016(3) 0.0515(7) Uani d . 1 . .
H H10A 0.0402 1.0280 -0.1737 0.062 Uiso calc R 1 . .

loop_
_atom_site_aniso_label
_atom_site_aniso_U_11
_atom_site_aniso_U_22
_atom_site_aniso_U_33
_atom_site_aniso_U_12
_atom_site_aniso_U_13
_atom_site_aniso_U_23
N1 0.0253(8) 0.0385(10) 0.0455(11) 0.0019(7) -0.0063(8) 0.0004(9)
C5 0.0279(10) 0.0329(10) 0.0349(12) 0.0039(8) -0.0028(9) -0.0064(9)
C6 0.0271(9) 0.0328(10) 0.0348(11) 0.0048(8) -0.0054(9) -0.0017(9)
N2 0.0266(9) 0.0383(10) 0.0430(10) -0.0011(7) -0.0073(8) 0.0041(9)
C13 0.0389(12) 0.0428(12) 0.0412(13) 0.0136(10) -0.0119(11) -0.0007(11)
C8 0.0350(11) 0.0412(11) 0.0408(13) 0.0055(9) 0.0004(10) 0.0055(10)
C17 0.0275(10) 0.0370(11) 0.0361(12) 0.0006(8) -0.0023(9) 0.0063(10)
C15 0.0259(10) 0.0389(11) 0.0362(11) -0.0015(9) -0.0042(9) 0.0071(10)
C7 0.0335(11) 0.0330(10) 0.0312(11) 0.0063(8) -0.0004(9) -0.0024(9)
C25 0.0313(11) 0.0448(13) 0.0486(14) 0.0004(9) -0.0041(11) -0.0027(12)
C12 0.0376(11) 0.0352(10) 0.0336(11) 0.0087(9) -0.0035(10) -0.0003(10)
C23 0.0437(13) 0.0394(11) 0.0382(13) -0.0085(10) -0.0099(11) 0.0081(10)
C20 0.0305(10) 0.0387(11) 0.0340(11) -0.0038(8) -0.0028(9) 0.0065(10)
C1 0.0283(11) 0.0526(14) 0.0553(15) 0.0067(10) -0.0114(11) -0.0095(13)
O3 0.0843(15) 0.0646(12) 0.0698(16) -0.0126(13) -0.0163(12) -0.0162(13)
C14 0.0304(10) 0.0378(11) 0.0421(12) 0.0058(9) -0.0055(10) -0.0091(10)
O1 0.0478(10) 0.0497(10) 0.0713(13) -0.0029(8) -0.0149(10) -0.0094(10)
C22 0.0483(14) 0.0478(13) 0.0399(13) 0.0014(11) -0.0015(11) -0.0043(11)
C4 0.0316(12) 0.0417(13) 0.0468(14) -0.0006(9) -0.0033(10) 0.0026(11)
C9 0.0414(13) 0.0461(13) 0.0527(15) 0.0033(10) 0.0076(12) 0.0102(12)
C21 0.0316(11) 0.0502(13) 0.0445(14) 0.0019(10) -0.0047(10) -0.0013(11)
C16 0.0287(10) 0.0493(13) 0.0333(12) 0.0008(9) -0.0025(9) 0.0014(10)
C3 0.0358(12) 0.0499(14) 0.0531(15) -0.0074(10) 0.0019(11) -0.0012(12)
C11 0.0510(14) 0.0498(13) 0.0413(13) 0.0145(11) -0.0051(12) 0.0072(11)
N3 0.0599(14) 0.0461(12) 0.0487(13) -0.0135(10) -0.0163(12) 0.0074(11)
C24 0.0304(11) 0.0498(13) 0.0546(16) -0.0033(10) -0.0073(11) 0.0050(12)
O2 0.0491(11) 0.0722(13) 0.0881(17) -0.0182(10) -0.0255(12) -0.0016(13)
C18 0.0392(12) 0.0353(11) 0.0446(13) 0.0029(9) -0.0087(10) 0.0026(11)
C2 0.0269(10) 0.0579(15) 0.0642(17) -0.0043(10) -0.0019(12) -0.0107(14)
C19 0.0482(14) 0.0493(14) 0.0609(17) 0.0122(11) -0.0046(13) -0.0073(14)
C10 0.0572(16) 0.0498(14) 0.0476(15) 0.0119(12) 0.0084(13) 0.0191(12)

loop_
_atom_type_symbol
_atom_type_description
_atom_type_scat_dispersion_real
_atom_type_scat_dispersion_imag
_atom_type_scat_source
C C 0.0033 0.0016 'International Tables Vol C Tables 4.2.6.8 and 6.1.1.4'
H H 0.0000 0.0000 'International Tables Vol C Tables 4.2.6.8 and 6.1.1.4'
N N 0.0061 0.0033 'International Tables Vol C Tables 4.2.6.8 and 6.1.1.4'
O O 0.0106 0.0060 'International Tables Vol C Tables 4.2.6.8 and 6.1.1.4'

loop_
_geom_angle_atom_site_label_1
_geom_angle_atom_site_label_2
_geom_angle_atom_site_label_3
_geom_angle_site_symmetry_1
_geom_angle_site_symmetry_3
_geom_angle
_geom_angle_publ_flag
C18 N1 N2 . . 121.89(18) ?
C18 N1 C15 . . 122.51(18) ?
N2 N1 C15 . . 112.89(18) ?
C6 C5 C4 . . 124.50(19) ?
C6 C5 C14 . . 119.1(2) ?
C4 C5 C14 . . 116.45(19) ?
C5 C6 C7 . . 120.14(18) ?
C5 C6 C15 . . 118.71(19) ?
C7 C6 C15 . . 120.98(18) ?
C17 N2 N1 . . 108.61(17) ?
C14 C13 C12 . . 121.6(2) ?
C14 C13 H13A . . 119.2 ?
C12 C13 H13A . . 119.2 ?
C9 C8 C7 . . 121.8(2) ?
C9 C8 H8A . . 119.1 ?
C7 C8 H8A . . 119.1 ?
N2 C17 C20 . . 122.01(19) ?
N2 C17 C16 . . 114.39(19) ?
C20 C17 C16 . . 123.6(2) ?
N1 C15 C6 . . 115.24(19) ?
N1 C15 C16 . . 101.51(16) ?
C6 C15 C16 . . 114.36(18) ?
N1 C15 H15A . . 106.1(14) ?
C6 C15 H15A . . 110.3(15) ?
C16 C15 H15A . . 108.6(16) ?
C6 C7 C8 . . 124.09(19) ?
C6 C7 C12 . . 119.35(19) ?
C8 C7 C12 . . 116.5(2) ?
C24 C25 C20 . . 120.5(2) ?
C24 C25 H25A . . 119.7 ?
C20 C25 H25A . . 119.7 ?
C13 C12 C11 . . 120.7(2) ?
C13 C12 C7 . . 119.6(2) ?
C11 C12 C7 . . 119.6(2) ?
C22 C23 C24 . . 122.2(2) ?
C22 C23 N3 . . 118.7(2) ?
C24 C23 N3 . . 119.2(2) ?
C21 C20 C25 . . 119.0(2) ?
C21 C20 C17 . . 119.93(19) ?
C25 C20 C17 . . 121.1(2) ?
C2 C1 C14 . . 121.0(2) ?
C2 C1 H1A . . 119.5 ?
C14 C1 H1A . . 119.5 ?
C13 C14 C1 . . 120.8(2) ?
C13 C14 C5 . . 119.8(2) ?
C1 C14 C5 . . 119.3(2) ?
C23 C22 C21 . . 118.7(2) ?
C23 C22 H22A . . 120.6 ?
C21 C22 H22A . . 120.6 ?
C3 C4 C5 . . 121.8(2) ?
C3 C4 H4A . . 116.5(16) ?
C5 C4 H4A . . 121.6(16) ?
C8 C9 C10 . . 121.0(2) ?
C8 C9 H9A . . 119.5 ?
C10 C9 H9A . . 119.5 ?
C20 C21 C22 . . 120.7(2) ?
C20 C21 H21A . . 119.7 ?
C22 C21 H21A . . 119.7 ?
C17 C16 C15 . . 102.38(18) ?
C17 C16 H16A . . 111.3 ?
C15 C16 H16A . . 111.3 ?
C17 C16 H16B . . 111.3 ?
C15 C16 H16B . . 111.3 ?
H16A C16 H16B . . 109.2 ?
C4 C3 C2 . . 121.3(3) ?
C4 C3 H3A . . 119.4 ?
C2 C3 H3A . . 119.4 ?
C10 C11 C12 . . 121.4(2) ?
C10 C11 H11A . . 119.3 ?
C12 C11 H11A . . 119.3 ?
O3 N3 O2 . . 123.3(2) ?
O3 N3 C23 . . 118.6(2) ?
O2 N3 C23 . . 118.1(2) ?
C23 C24 C25 . . 118.9(2) ?
C23 C24 H24A . . 120.5 ?
C25 C24 H24A . . 120.5 ?
O1 C18 N1 . . 119.2(2) ?
O1 C18 C19 . . 123.6(2) ?
N1 C18 C19 . . 117.2(2) ?
C1 C2 C3 . . 119.8(2) ?
C1 C2 H29A . . 120.1 ?
C3 C2 H29A . . 120.1 ?
C18 C19 H19A . . 109.5 ?
C18 C19 H19B . . 109.5 ?
H19A C19 H19B . . 109.5 ?
C18 C19 H19C . . 109.5 ?
H19A C19 H19C . . 109.5 ?
H19B C19 H19C . . 109.5 ?
C11 C10 C9 . . 119.4(2) ?
C11 C10 H10A . . 120.3 ?
C9 C10 H10A . . 120.3 ?

loop_
_geom_bond_atom_site_label_1
_geom_bond_atom_site_label_2
_geom_bond_site_symmetry_2
_geom_bond_distance
_geom_bond_publ_flag
N1 C18 . 1.367(3) ?
N1 N2 . 1.380(3) ?
N1 C15 . 1.490(3) ?
C5 C6 . 1.412(3) ?
C5 C4 . 1.427(3) ?
C5 C14 . 1.440(3) ?
C6 C7 . 1.413(3) ?
C6 C15 . 1.520(3) ?
N2 C17 . 1.287(3) ?
C13 C14 . 1.382(4) ?
C13 C12 . 1.387(3) ?
C13 H13A . 0.9300 ?
C8 C9 . 1.358(3) ?
C8 C7 . 1.426(3) ?
C8 H8A . 0.9300 ?
C17 C20 . 1.462(3) ?
C17 C16 . 1.506(3) ?
C15 C16 . 1.544(3) ?
C15 H15A . 0.99(3) ?
C7 C12 . 1.436(3) ?
C25 C24 . 1.375(3) ?
C25 C20 . 1.400(3) ?
C25 H25A . 0.9300 ?
C12 C11 . 1.423(4) ?
C23 C22 . 1.372(3) ?
C23 C24 . 1.374(4) ?
C23 N3 . 1.468(3) ?
C20 C21 . 1.384(3) ?
C1 C2 . 1.345(4) ?
C1 C14 . 1.439(3) ?
C1 H1A . 0.9300 ?
O3 N3 . 1.214(3) ?
O1 C18 . 1.216(3) ?
C22 C21 . 1.386(3) ?
C22 H22A . 0.9300 ?
C4 C3 . 1.358(3) ?
C4 H4A . 0.97(3) ?
C9 C10 . 1.416(4) ?
C9 H9A . 0.9300 ?
C21 H21A . 0.9300 ?
C16 H16A . 0.9700 ?
C16 H16B . 0.9700 ?
C3 C2 . 1.409(4) ?
C3 H3A . 0.9300 ?
C11 C10 . 1.350(4) ?
C11 H11A . 0.9300 ?
N3 O2 . 1.221(3) ?
C24 H24A . 0.9300 ?
C18 C19 . 1.496(3) ?
C2 H29A . 0.9300 ?
C19 H19A . 0.9600 ?
C19 H19B . 0.9600 ?
C19 H19C . 0.9600 ?
C10 H10A . 0.9300 ?

loop_
_geom_hbond_atom_site_label_D
_geom_hbond_atom_site_label_H
_geom_hbond_atom_site_label_A
_geom_hbond_site_symmetry_A
_geom_hbond_distance_DH
_geom_hbond_distance_HA
_geom_hbond_distance_DA
_geom_hbond_angle_DHA
C8 H8A N1 . 0.93 2.47 3.047(3) 120.0
C8 H8A N2 . 0.93 2.54 3.391(3) 151.8
C8 H8A Cg1 . 0.93 2.29 2.979(3) 142
C15 H15A Cg2 2_565 0.99 2.90(3) 3.731(3) 142
C4 H4A Cg3 2_565 0.976 2.95 3.824(3) 150
